data_4321588
loop_
_publ_author_name
'Ichiro Ino'
'Liang Ping Wu'
'Megumu Munakata'
'Takayoshi Kuroda-Sowa'
'Masahiko Maekawa'
'Yusaku Suenaga'
'Ryusuke Sakai'

_publ_section_title
;
 Bridged Silver(I) Complexes of the Polycyclic Aromatic Compounds
 Tetraphenylethylene and 1,1,4,4-Tetraphenyl-1,3-butadiene
;
_journal_name_full 'Inorganic Chemistry'
_journal_page_first 5430
_journal_page_last 5436
_journal_paper_doi 10.1021/ic000263u
_journal_volume 39
_journal_year 2000
_chemical_formula_moiety 'C30 H22 Ag2 F6 O6 S2 '
_chemical_formula_sum 'C30 H22 Ag2 F6 O6 S2'
_chemical_formula_weight 872.35
_space_group_IT_number 15
_symmetry_cell_setting monoclinic
_symmetry_Int_Tables_number 15
_symmetry_space_group_name_Hall '-C 2yc'
_symmetry_space_group_name_H-M 'C 1 2/c 1'
_cell_angle_alpha 90
_cell_angle_beta 91.861(1)
_cell_angle_gamma 90
_cell_formula_units_Z 4
_cell_length_a 19.534(2)
_cell_length_b 5.0005(7)
_cell_length_c 30.962(1)
_cell_measurement_reflns_used 3858
_cell_measurement_temperature 123.2
_cell_measurement_theta_max 27.8
_cell_volume 3022.8(5)
_computing_cell_refinement D*TREK
_computing_data_collection D*TREK
_computing_data_reduction 'teXsan Ver. 1.10'
_computing_publication_material 'teXsan Ver. 1.10'
_computing_structure_refinement SHELXL97
_computing_structure_solution SIR92
_diffrn_measurement_device_type 'Quantum CCD/Rigaku AFC7'
_diffrn_measurement_method \w
_diffrn_radiation_type 'Mo K\a'
_diffrn_radiation_wavelength 0.7107
_diffrn_reflns_av_R_equivalents 0.000
_diffrn_reflns_limit_h_max 25
_diffrn_reflns_limit_h_min 0
_diffrn_reflns_limit_k_max 6
_diffrn_reflns_limit_k_min 0
_diffrn_reflns_limit_l_max 40
_diffrn_reflns_limit_l_min -40
_diffrn_reflns_number 3858
_diffrn_reflns_theta_max 27.50
_exptl_absorpt_coefficient_mu 1.511
_exptl_absorpt_correction_T_max 0.970
_exptl_absorpt_correction_T_min 0.768
_exptl_absorpt_correction_type multi-scan
_exptl_absorpt_process_details '(Jacobson, 1998)'
_exptl_crystal_colour yellow
_exptl_crystal_density_diffrn 1.917
_exptl_crystal_density_method 'not measured'
_exptl_crystal_description needle
_exptl_crystal_size_max 0.400
_exptl_crystal_size_mid 0.100
_exptl_crystal_size_min 0.020
_refine_diff_density_max 1.13
_refine_diff_density_min -1.03
_refine_ls_extinction_coef 0.0020
_refine_ls_extinction_expression Fc^*^=kFc[1+0.001xFc^2^\l^3^/sin(2\q)]^-1/4^
_refine_ls_extinction_method SHELXL
_refine_ls_goodness_of_fit_ref 1.308
_refine_ls_hydrogen_treatment refall
_refine_ls_number_parameters 253
_refine_ls_number_reflns 2979
_refine_ls_R_factor_gt 0.0360
_refine_ls_shift/su_max 0.0030
_refine_ls_structure_factor_coef Fsqd
_refine_ls_weighting_details 'w = 1/[\s^2^(Fo^2^) + (0.0521P)^2^+7.3025P] where P=(Fo^2^+2Fc^2^)/3'
_refine_ls_weighting_scheme calc
_refine_ls_wR_factor_ref 0.1027
_reflns_number_gt 2979
_reflns_number_total 3459
_reflns_threshold_expression >2.0sigma(I)
_cod_data_source_file ic000263u_7.cif
_cod_data_source_block '[Ag2(tphb)(CF3SO3)2]'
_cod_original_formula_sum 'C30 H22 Ag2 F6 O6 S2 '
_cod_database_code 4321588

loop_
_symmetry_equiv_pos_as_xyz
x,y,z
-x,y,1/2-z
-x,-y,-z
x,-y,1/2+z
1/2+x,1/2+y,z
1/2-x,1/2+y,1/2-z
1/2-x,1/2-y,-z
1/2+x,1/2-y,1/2+z

loop_
_atom_site_label
_atom_site_type_symbol
_atom_site_fract_x
_atom_site_fract_y
_atom_site_fract_z
_atom_site_U_iso_or_equiv
_atom_site_adp_type
_atom_site_occupancy
_atom_site_calc_flag
_atom_site_refinement_flags
_atom_site_disorder_assembly
_atom_site_disorder_group
Ag(1) Ag 1.03168(1) 0.34117(5) 0.20219(1) 0.0230(1) Uani 1.00 d . . .
S(1) S 0.90842(4) -0.1511(2) 0.22515(3) 0.0166(2) Uani 1.00 d . . .
F(1) F 0.7807(1) -0.2986(6) 0.22735(9) 0.0465(7) Uani 1.00 d . . .
F(2) F 0.8217(1) -0.2884(6) 0.16356(8) 0.0433(6) Uani 1.00 d . . .
F(3) F 0.7967(1) 0.0791(6) 0.19578(8) 0.0384(6) Uani 1.00 d . . .
O(1) O 0.9459(1) -0.0049(5) 0.19326(8) 0.0231(5) Uani 1.00 d . . .
O(2) O 0.9006(1) -0.0169(5) 0.26598(8) 0.0255(5) Uani 1.00 d . . .
O(3) O 0.9273(2) -0.4303(6) 0.22904(9) 0.0319(6) Uani 1.00 d . . .
C(1) C 0.9928(2) 0.1960(7) 0.0511(1) 0.0167(6) Uani 1.00 d . . .
C(2) C 1.0194(2) 0.0578(7) 0.0177(1) 0.0172(6) Uani 1.00 d . . .
C(3) C 1.0382(2) 0.3017(7) 0.0865(1) 0.0153(6) Uani 1.00 d . . .
C(4) C 1.0184(2) 0.5210(7) 0.1111(1) 0.0189(6) Uani 1.00 d . . .
C(5) C 1.0624(2) 0.6288(7) 0.1433(1) 0.0198(7) Uani 1.00 d . . .
C(6) C 1.1264(2) 0.5126(8) 0.1521(1) 0.0235(7) Uani 1.00 d . . .
C(7) C 1.1462(2) 0.2929(8) 0.1276(1) 0.0243(7) Uani 1.00 d . . .
C(8) C 1.1032(2) 0.1886(7) 0.0957(1) 0.0201(7) Uani 1.00 d . . .
C(9) C 0.9182(2) 0.2634(7) 0.0522(1) 0.0180(6) Uani 1.00 d . . .
C(10) C 0.8868(2) 0.4042(8) 0.0182(1) 0.0228(7) Uani 1.00 d . . .
C(11) C 0.8186(2) 0.4737(10) 0.0195(1) 0.0334(9) Uani 1.00 d . . .
C(12) C 0.7805(2) 0.402(1) 0.0543(2) 0.038(1) Uani 1.00 d . . .
C(13) C 0.8102(2) 0.261(1) 0.0880(1) 0.0339(9) Uani 1.00 d . . .
C(14) C 0.8794(2) 0.1910(9) 0.0872(1) 0.0255(8) Uani 1.00 d . . .
C(15) C 0.8216(2) -0.1644(8) 0.2018(1) 0.0258(8) Uani 1.00 d . . .
H(1) H 1.065(2) 0.044(8) 0.017(1) 0.0109(1) Uiso 1.00 calc . . .
H(2) H 0.975(2) 0.605(9) 0.105(1) 0.0211(1) Uiso 1.00 calc . . .
H(3) H 1.049(2) 0.779(9) 0.157(1) 0.0215(1) Uiso 1.00 calc . . .
H(4) H 1.156(2) 0.589(9) 0.173(1) 0.0211(1) Uiso 1.00 calc . . .
H(5) H 1.187(2) 0.209(9) 0.133(1) 0.0263(1) Uiso 1.00 calc . . .
H(6) H 1.117(2) 0.026(9) 0.080(1) 0.0280(1) Uiso 1.00 calc . . .
H(7) H 0.917(2) 0.450(9) -0.006(1) 0.0245(1) Uiso 1.00 calc . . .
H(8) H 0.799(2) 0.56(1) -0.001(2) 0.0313(2) Uiso 1.00 calc . . .
H(9) H 0.737(2) 0.444(9) 0.054(1) 0.0281(1) Uiso 1.00 calc . . .
H(10) H 0.790(3) 0.204(10) 0.110(2) 0.0336(2) Uiso 1.00 calc . . .
H(11) H 0.897(2) 0.090(10) 0.110(2) 0.0300(1) Uiso 1.00 calc . . .

loop_
_atom_site_aniso_label
_atom_site_aniso_U_11
_atom_site_aniso_U_22
_atom_site_aniso_U_33
_atom_site_aniso_U_12
_atom_site_aniso_U_13
_atom_site_aniso_U_23
Ag(1) 0.0353(2) 0.0169(2) 0.0172(2) -0.0013(1) 0.0082(1) 0.0007(1)
S(1) 0.0190(4) 0.0154(4) 0.0154(4) 0.0024(3) -0.0007(3) 0.0011(3)
F(1) 0.032(1) 0.058(2) 0.051(2) -0.020(1) 0.013(1) 0.001(1)
F(2) 0.042(1) 0.058(2) 0.030(1) -0.009(1) -0.008(1) -0.016(1)
F(3) 0.028(1) 0.048(2) 0.039(1) 0.013(1) -0.0052(10) 0.003(1)
O(1) 0.022(1) 0.025(1) 0.022(1) 0.000(1) 0.0031(9) 0.003(1)
O(2) 0.035(1) 0.024(1) 0.017(1) -0.002(1) 0.0000(10) -0.001(1)
O(3) 0.043(2) 0.023(1) 0.030(1) 0.014(1) 0.007(1) 0.006(1)
C(1) 0.019(2) 0.017(2) 0.015(1) -0.001(1) 0.002(1) 0.000(1)
C(2) 0.016(2) 0.018(2) 0.017(1) -0.001(1) 0.004(1) -0.001(1)
C(3) 0.018(1) 0.016(1) 0.012(1) -0.002(1) 0.003(1) 0.000(1)
C(4) 0.021(2) 0.019(2) 0.016(1) 0.001(1) 0.003(1) -0.001(1)
C(5) 0.030(2) 0.018(2) 0.012(1) -0.006(1) 0.006(1) -0.003(1)
C(6) 0.026(2) 0.030(2) 0.015(1) -0.008(2) 0.000(1) -0.002(1)
C(7) 0.022(2) 0.031(2) 0.020(2) 0.001(2) -0.001(1) 0.000(1)
C(8) 0.021(2) 0.025(2) 0.015(1) 0.001(1) 0.002(1) -0.002(1)
C(9) 0.019(2) 0.020(2) 0.015(1) 0.001(1) 0.000(1) -0.005(1)
C(10) 0.025(2) 0.023(2) 0.021(2) 0.000(1) 0.003(1) -0.002(1)
C(11) 0.031(2) 0.040(2) 0.029(2) 0.013(2) -0.001(2) -0.001(2)
C(12) 0.017(2) 0.059(3) 0.039(2) 0.011(2) 0.004(2) -0.011(2)
C(13) 0.023(2) 0.056(3) 0.023(2) -0.003(2) 0.011(1) -0.003(2)
C(14) 0.021(2) 0.038(2) 0.018(2) 0.000(2) 0.004(1) 0.000(2)
C(15) 0.021(2) 0.031(2) 0.025(2) -0.005(2) 0.000(1) -0.005(2)

loop_
_atom_type_symbol
_atom_type_description
_atom_type_scat_dispersion_real
_atom_type_scat_dispersion_imag
_atom_type_scat_source
Ag Ag -0.897 1.101
;International Tables for Crystallography
(1992, Vol. C, Tables 4.2.6.8 and 6.1.1.4)
;
S S 0.125 0.123
;International Tables for Crystallography
(1992, Vol. C, Tables 4.2.6.8 and 6.1.1.4)
;
F F 0.017 0.010
;International Tables for Crystallography
(1992, Vol. C, Tables 4.2.6.8 and 6.1.1.4)
;
O O 0.011 0.006
;International Tables for Crystallography
(1992, Vol. C, Tables 4.2.6.8 and 6.1.1.4)
;
C C 0.003 0.002
;International Tables for Crystallography
(1992, Vol. C, Tables 4.2.6.8 and 6.1.1.4)
;
H H 0.000 0.000
;International Tables for Crystallography
(1992, Vol. C, Table 6.1.1.4)
;

loop_
_geom_angle_atom_site_label_1
_geom_angle_atom_site_label_2
_geom_angle_atom_site_label_3
_geom_angle
_geom_angle_site_symmetry_1
_geom_angle_site_symmetry_2
_geom_angle_site_symmetry_3
_geom_angle_publ_flag
O(1) Ag(1) O(2) 83.36(9) . 1_555 2_755 yes
O(1) Ag(1) O(3) 78.22(9) . 1_555 1_565 yes
O(1) Ag(1) O(3) 128.33(9) . 1_555 2_765 yes
O(1) Ag(1) C(5) 121.9(1) . 1_555 1_555 yes
O(1) Ag(1) C(6) 132.2(1) . 1_555 1_555 yes
O(2) Ag(1) O(3) 130.07(9) . 2_755 1_565 yes
O(2) Ag(1) O(3) 80.61(9) . 2_755 2_765 yes
O(2) Ag(1) C(5) 127.1(1) . 2_755 1_555 yes
O(2) Ag(1) C(6) 95.6(1) . 2_755 1_555 yes
O(3) Ag(1) O(3) 75.7(1) . 1_565 2_765 yes
O(3) Ag(1) C(5) 101.8(1) . 1_565 1_555 yes
O(3) Ag(1) C(6) 130.6(1) . 1_565 1_555 yes
O(3) Ag(1) C(5) 106.7(1) . 2_765 1_555 yes
O(3) Ag(1) C(6) 98.2(1) . 2_765 1_555 yes
C(5) Ag(1) C(6) 32.1(1) . 1_555 1_555 yes
O(1) S(1) O(2) 115.7(2) . 1_555 1_555 yes
O(1) S(1) O(3) 114.3(2) . 1_555 1_555 yes
O(1) S(1) C(15) 103.5(2) . 1_555 1_555 yes
O(2) S(1) O(3) 114.1(2) . 1_555 1_555 yes
O(2) S(1) C(15) 103.9(2) . 1_555 1_555 yes
O(3) S(1) C(15) 103.2(2) . 1_555 1_555 yes
Ag(1) O(1) S(1) 130.4(1) . 1_555 1_555 yes
Ag(1) O(2) S(1) 129.0(2) . 2_755 1_555 yes
Ag(1) O(3) Ag(1) 80.43(9) . 1_545 2_745 yes
Ag(1) O(3) S(1) 128.4(2) . 1_545 1_555 yes
Ag(1) O(3) S(1) 125.4(2) . 2_745 1_555 yes
C(2) C(1) C(3) 120.4(3) . 1_555 1_555 yes
C(2) C(1) C(9) 121.8(3) . 1_555 1_555 yes
C(3) C(1) C(9) 117.6(3) . 1_555 1_555 yes
C(1) C(2) C(2) 125.4(4) . 1_555 3_755 yes
C(1) C(3) C(4) 120.8(3) . 1_555 1_555 yes
C(1) C(3) C(8) 121.3(3) . 1_555 1_555 yes
C(4) C(3) C(8) 117.9(3) . 1_555 1_555 yes
C(3) C(4) C(5) 121.0(3) . 1_555 1_555 yes
Ag(1) C(5) C(4) 98.4(2) . 1_555 1_555 yes
Ag(1) C(5) C(6) 81.3(2) . 1_555 1_555 yes
C(4) C(5) C(6) 120.0(3) . 1_555 1_555 yes
Ag(1) C(6) C(5) 66.6(2) . 1_555 1_555 yes
Ag(1) C(6) C(7) 106.3(3) . 1_555 1_555 yes
C(5) C(6) C(7) 119.0(3) . 1_555 1_555 yes
C(6) C(7) C(8) 120.8(3) . 1_555 1_555 yes
C(3) C(8) C(7) 121.1(3) . 1_555 1_555 yes
C(1) C(9) C(10) 120.2(3) . 1_555 1_555 yes
C(1) C(9) C(14) 121.0(3) . 1_555 1_555 yes
C(10) C(9) C(14) 118.8(3) . 1_555 1_555 yes
C(9) C(10) C(11) 120.6(4) . 1_555 1_555 yes
C(10) C(11) C(12) 120.3(4) . 1_555 1_555 yes
C(11) C(12) C(13) 120.1(4) . 1_555 1_555 yes
C(12) C(13) C(14) 120.1(4) . 1_555 1_555 yes
C(9) C(14) C(13) 120.1(4) . 1_555 1_555 yes
S(1) C(15) F(1) 110.7(3) . 1_555 1_555 yes
S(1) C(15) F(2) 109.9(3) . 1_555 1_555 yes
S(1) C(15) F(3) 110.8(3) . 1_555 1_555 yes
F(1) C(15) F(2) 108.1(3) . 1_555 1_555 yes
F(1) C(15) F(3) 109.0(3) . 1_555 1_555 yes
F(2) C(15) F(3) 108.2(3) . 1_555 1_555 yes

loop_
_geom_bond_atom_site_label_1
_geom_bond_atom_site_label_2
_geom_bond_distance
_geom_bond_site_symmetry_1
_geom_bond_site_symmetry_2
_geom_bond_publ_flag
Ag(1) O(1) 2.418(3) . . yes
Ag(1) O(2) 2.417(3) . 2_755 yes
Ag(1) O(3) 2.503(3) . 1_565 yes
Ag(1) O(3) 2.524(3) . 2_765 yes
Ag(1) C(5) 2.413(3) . . yes
Ag(1) C(6) 2.598(4) . . yes
S(1) O(1) 1.446(3) . . yes
S(1) O(2) 1.444(3) . . yes
S(1) O(3) 1.448(3) . . yes
S(1) C(15) 1.822(4) . . yes
F(1) C(15) 1.324(5) . . yes
F(2) C(15) 1.337(5) . . yes
F(3) C(15) 1.322(5) . . yes
C(1) C(2) 1.361(5) . . yes
C(1) C(3) 1.484(4) . . yes
C(1) C(9) 1.497(5) . . yes
C(2) C(2) 1.436(6) . 3_755 yes
C(3) C(4) 1.397(5) . . yes
C(3) C(8) 1.410(5) . . yes
C(4) C(5) 1.403(5) . . yes
C(5) C(6) 1.396(5) . . yes
C(6) C(7) 1.396(6) . . yes
C(7) C(8) 1.379(5) . . yes
C(9) C(10) 1.393(5) . . yes
C(9) C(14) 1.391(5) . . yes
C(10) C(11) 1.378(6) . . yes
C(11) C(12) 1.379(6) . . yes
C(12) C(13) 1.372(6) . . yes
C(13) C(14) 1.396(6) . . yes

loop_
_geom_contact_atom_site_label_1
_geom_contact_atom_site_label_2
_geom_contact_distance
_geom_contact_site_symmetry_1
_geom_contact_site_symmetry_2
_geom_contact_publ_flag
Ag(1) O(3) 2.503(3) . 1_565 ?
Ag(1) O(3) 2.524(3) . 2_765 ?
Ag(1) C(6) 2.598(4) . . ?
F(1) F(3) 2.926(4) . 6_645 ?
F(1) F(1) 3.126(3) . 6_655 ?
F(1) F(1) 3.126(3) . 6_645 ?
F(1) F(3) 3.279(4) . 1_545 ?
F(1) C(15) 3.527(5) . 6_645 ?
F(2) C(13) 3.252(5) . 1_545 ?
F(2) F(3) 3.356(4) . 1_545 ?
F(2) C(7) 3.592(5) . 5_445 ?
F(3) C(6) 3.567(4) . 5_445 ?
O(1) C(5) 3.339(4) . 1_545 ?
O(2) C(5) 3.378(4) . 2_745 ?
O(2) C(6) 3.513(4) . 2_745 ?
C(2) C(10) 3.459(5) . 3_765 ?
C(11) C(12) 3.493(6) . 7_655 ?
